data_1518319
loop_
_publ_author_name
'Liu, Guang-Ning'
'Zhu, Wen-Juan'
'Chu, Ya-Nan'
'Li, Cuncheng'

_publ_section_title
;
 Three d10 metal coordination compounds based on pyrazole-3-carboxylic
 acid showing mixed-ligand characteristic: Syntheses, crystal structures,
 and photoluminescent properties
;
_journal_name_full 'Inorganica Chimica Acta'
_journal_page_first 28
_journal_page_last 35
_journal_paper_doi 10.1016/j.ica.2014.10.024
_journal_volume 425
_journal_year 2015
_chemical_formula_moiety 'C4 H5 Cd Cl N2 O3'
_chemical_formula_sum 'C4 H5 Cd Cl N2 O3'
_chemical_formula_weight 276.95
_space_group_IT_number 14
_symmetry_cell_setting monoclinic
_symmetry_space_group_name_Hall '-P 2yn'
_symmetry_space_group_name_H-M 'P 1 21/n 1'
_atom_sites_solution_hydrogens geom
_atom_sites_solution_primary direct
_atom_sites_solution_secondary difmap
_audit_creation_method SHELXL-97
_cell_angle_alpha 90.00
_cell_angle_beta 107.051(6)
_cell_angle_gamma 90.00
_cell_formula_units_Z 4
_cell_length_a 7.0184(4)
_cell_length_b 10.3158(4)
_cell_length_c 10.6545(5)
_cell_measurement_reflns_used 1926
_cell_measurement_temperature 293(2)
_cell_measurement_theta_max 28.8520
_cell_measurement_theta_min 2.8046
_cell_volume 737.48(7)
_computing_cell_refinement
;                                                        
CrysAlisPro, Agilent Technologies,                       
Version 1.171.35.21 (release 20-01-2012 CrysAlis171 .NET)
;
_computing_data_collection
;                                                        
CrysAlisPro, Agilent Technologies,                       
Version 1.171.35.21 (release 20-01-2012 CrysAlis171 .NET)
;
_computing_data_reduction
;                                                        
CrysAlisPro, Agilent Technologies,                       
Version 1.171.35.21 (release 20-01-2012 CrysAlis171 .NET)
;
_computing_structure_refinement 'SHELXL-97 (Sheldrick, 1997)'
_computing_structure_solution 'SHELXS-97 (Sheldrick, 1990)'
_diffrn_ambient_temperature 293(2)
_diffrn_detector_area_resol_mean 16.0355
_diffrn_measured_fraction_theta_full 0.999
_diffrn_measured_fraction_theta_max 0.999
_diffrn_measurement_device_type 'Xcalibur, Eos, Gemini'
_diffrn_measurement_method '\w scans'
_diffrn_radiation_monochromator graphite
_diffrn_radiation_source 'fine-focus sealed tube'
_diffrn_radiation_type MoK\a
_diffrn_radiation_wavelength 0.71073
_diffrn_reflns_av_R_equivalents 0.0226
_diffrn_reflns_av_sigmaI/netI 0.0265
_diffrn_reflns_limit_h_max 8
_diffrn_reflns_limit_h_min -8
_diffrn_reflns_limit_k_max 12
_diffrn_reflns_limit_k_min -12
_diffrn_reflns_limit_l_max 12
_diffrn_reflns_limit_l_min -12
_diffrn_reflns_number 3558
_diffrn_reflns_theta_full 25.50
_diffrn_reflns_theta_max 25.50
_diffrn_reflns_theta_min 2.81
_exptl_absorpt_coefficient_mu 3.278
_exptl_absorpt_correction_T_max 1.00000
_exptl_absorpt_correction_T_min 0.27448
_exptl_absorpt_correction_type multi-scan
_exptl_absorpt_process_details
;                                                         
CrysAlisPro, Agilent Technologies,                        
Version 1.171.36.20 (release 27-06-2012 CrysAlis171 .NET) 
(compiled Jul 11 2012,15:38:31)                           
Empirical absorption correction using spherical harmonics,
 implemented in SCALE3 ABSPACK scaling algorithm.         
;
_exptl_crystal_colour colorless
_exptl_crystal_density_diffrn 2.494
_exptl_crystal_density_meas ?
_exptl_crystal_density_method 'not measured'
_exptl_crystal_description block
_exptl_crystal_F_000 528
_exptl_crystal_size_max 0.20
_exptl_crystal_size_mid 0.17
_exptl_crystal_size_min 0.15
_refine_diff_density_max 0.628
_refine_diff_density_min -0.405
_refine_diff_density_rms 0.083
_refine_ls_extinction_coef 0.0074(5)
_refine_ls_extinction_expression Fc^*^=kFc[1+0.001xFc^2^\l^3^/sin(2\q)]^-1/4^
_refine_ls_extinction_method SHELXL
_refine_ls_goodness_of_fit_ref 1.005
_refine_ls_hydrogen_treatment mixed
_refine_ls_matrix_type full
_refine_ls_number_parameters 107
_refine_ls_number_reflns 1369
_refine_ls_number_restraints 3
_refine_ls_restrained_S_all 1.004
_refine_ls_R_factor_all 0.0214
_refine_ls_R_factor_gt 0.0188
_refine_ls_shift/su_max 0.000
_refine_ls_shift/su_mean 0.000
_refine_ls_structure_factor_coef Fsqd
_refine_ls_weighting_details 'calc w=1/[\s^2^(Fo^2^)+(0.0240P)^2^+0.0000P] where P=(Fo^2^+2Fc^2^)/3'
_refine_ls_weighting_scheme calc
_refine_ls_wR_factor_gt 0.0442
_refine_ls_wR_factor_ref 0.0455
_reflns_number_gt 1255
_reflns_number_total 1369
_reflns_threshold_expression >2sigma(I)
_cod_data_source_file compounds_1-3.CIF
_cod_data_source_block compound_1
_cod_depositor_comments
;
The following automatic conversions were performed:

'_chemical_melting_point' value 'not measured' was changed to '?' -
the value is undefined or not given.

Automatic conversion script
Id: cif_fix_values 2827 2014-09-09 07:05:25Z andrius 

The following automatic conversions were performed:

'_exptl_crystal_density_meas' value 'not measured' was changed to '?'
- the value is perceived as not measured.

Automatic conversion script
Id: cif_fix_values 3008 2015-01-20 13:52:24Z robertas 
;
_cod_original_cell_volume 737.48(6)
_cod_original_sg_symbol_H-M P21/n
_cod_database_code 1518319

loop_
_symmetry_equiv_pos_as_xyz
'x, y, z'
'-x+1/2, y+1/2, -z+1/2'
'-x, -y, -z'
'x-1/2, -y-1/2, z-1/2'

loop_
_atom_site_label
_atom_site_type_symbol
_atom_site_fract_x
_atom_site_fract_y
_atom_site_fract_z
_atom_site_U_iso_or_equiv
_atom_site_adp_type
_atom_site_occupancy
_atom_site_symmetry_multiplicity
_atom_site_calc_flag
_atom_site_refinement_flags
Cd1 Cd 0.18319(3) 0.640494(18) 0.002513(18) 0.02108(11) Uani 1 1 d .
Cl1 Cl -0.09845(11) 0.58841(6) 0.10801(6) 0.02558(18) Uani 1 1 d .
O1 O 0.4281(3) 0.58086(17) 0.18703(16) 0.0251(4) Uani 1 1 d .
O2 O 0.4892(3) 0.76557(17) 0.30227(18) 0.0280(5) Uani 1 1 d .
O3 O 0.4542(3) 0.64144(17) -0.0875(2) 0.0287(5) Uani 1 1 d D
H3A H 0.558(3) 0.649(3) -0.022(2) 0.043 Uiso 1 1 d D
H3B H 0.484(4) 0.577(2) -0.128(3) 0.043 Uiso 1 1 d D
N1 N 0.8252(3) 0.5558(2) 0.6006(2) 0.0218(5) Uani 1 1 d .
H1A H 0.8917 0.5749 0.6799 0.026 Uiso 1 1 calc R
N2 N 0.7238(4) 0.64168(19) 0.5132(2) 0.0190(5) Uani 1 1 d .
C1 C 0.8117(4) 0.4364(3) 0.5506(3) 0.0253(6) Uani 1 1 d .
H1B H 0.8707 0.3621 0.5945 0.030 Uiso 1 1 calc R
C2 C 0.6949(4) 0.4436(3) 0.4228(3) 0.0224(6) Uani 1 1 d .
H2B H 0.6589 0.3764 0.3623 0.027 Uiso 1 1 calc R
C3 C 0.6420(4) 0.5742(2) 0.4035(2) 0.0177(6) Uani 1 1 d .
C4 C 0.5108(4) 0.6455(2) 0.2890(3) 0.0199(6) Uani 1 1 d .

loop_
_atom_site_aniso_label
_atom_site_aniso_U_11
_atom_site_aniso_U_22
_atom_site_aniso_U_33
_atom_site_aniso_U_23
_atom_site_aniso_U_13
_atom_site_aniso_U_12
Cd1 0.02340(16) 0.01552(14) 0.02077(15) 0.00206(7) 0.00094(10) -0.00137(8)
Cl1 0.0266(4) 0.0209(4) 0.0286(4) -0.0038(3) 0.0071(3) -0.0035(3)
O1 0.0271(11) 0.0249(10) 0.0166(9) -0.0042(8) -0.0040(8) 0.0028(9)
O2 0.0349(12) 0.0184(10) 0.0228(10) 0.0009(8) -0.0036(9) 0.0051(9)
O3 0.0307(13) 0.0260(12) 0.0287(11) -0.0029(9) 0.0080(10) 0.0023(10)
N1 0.0230(13) 0.0236(12) 0.0147(11) 0.0031(9) -0.0006(10) 0.0008(10)
N2 0.0201(13) 0.0164(13) 0.0179(12) 0.0010(8) 0.0014(10) -0.0010(9)
C1 0.0291(17) 0.0186(14) 0.0264(14) 0.0045(12) 0.0056(13) 0.0050(13)
C2 0.0248(16) 0.0170(13) 0.0233(14) -0.0026(11) 0.0037(12) 0.0004(12)
C3 0.0166(14) 0.0184(14) 0.0171(13) -0.0025(11) 0.0033(11) -0.0043(12)
C4 0.0195(15) 0.0206(15) 0.0189(13) 0.0009(10) 0.0046(12) -0.0003(12)

loop_
_atom_type_symbol
_atom_type_description
_atom_type_scat_dispersion_real
_atom_type_scat_dispersion_imag
_atom_type_scat_source
C C 0.0033 0.0016 'International Tables Vol C Tables 4.2.6.8 and 6.1.1.4'
H H 0.0000 0.0000 'International Tables Vol C Tables 4.2.6.8 and 6.1.1.4'
N N 0.0061 0.0033 'International Tables Vol C Tables 4.2.6.8 and 6.1.1.4'
O O 0.0106 0.0060 'International Tables Vol C Tables 4.2.6.8 and 6.1.1.4'
Cl Cl 0.1484 0.1585 'International Tables Vol C Tables 4.2.6.8 and 6.1.1.4'
Cd Cd -0.8075 1.2024 'International Tables Vol C Tables 4.2.6.8 and 6.1.1.4'

loop_
_geom_angle_atom_site_label_1
_geom_angle_atom_site_label_2
_geom_angle_atom_site_label_3
_geom_angle
_geom_angle_site_symmetry_1
_geom_angle_site_symmetry_3
N2 Cd1 O1 99.91(7) 4_575 .
N2 Cd1 O3 84.95(7) 4_575 .
O1 Cd1 O3 81.88(7) . .
N2 Cd1 O2 70.78(7) 4_575 4_575
O1 Cd1 O2 166.32(7) . 4_575
O3 Cd1 O2 87.22(7) . 4_575
N2 Cd1 Cl1 106.49(6) 4_575 .
O1 Cd1 Cl1 92.74(5) . .
O3 Cd1 Cl1 168.11(5) . .
O2 Cd1 Cl1 99.45(5) 4_575 .
N2 Cd1 Cl1 157.39(6) 4_575 3_565
O1 Cd1 Cl1 99.09(5) . 3_565
O3 Cd1 Cl1 85.72(5) . 3_565
O2 Cd1 Cl1 88.24(4) 4_575 3_565
Cl1 Cd1 Cl1 84.67(2) . 3_565
Cd1 Cl1 Cd1 95.33(2) . 3_565
C4 O1 Cd1 129.72(16) . .
C4 O2 Cd1 116.43(17) . 4_676
Cd1 O3 H3A 106(2) . .
Cd1 O3 H3B 123(2) . .
H3A O3 H3B 102(2) . .
N2 N1 C1 112.0(2) . .
N2 N1 H1A 124.0 . .
C1 N1 H1A 124.0 . .
N1 N2 C3 105.6(2) . .
N1 N2 Cd1 136.90(16) . 4_676
C3 N2 Cd1 117.23(17) . 4_676
N1 C1 C2 107.4(2) . .
N1 C1 H1B 126.3 . .
C2 C1 H1B 126.3 . .
C1 C2 C3 104.7(2) . .
C1 C2 H2B 127.7 . .
C3 C2 H2B 127.7 . .
N2 C3 C2 110.3(2) . .
N2 C3 C4 117.6(2) . .
C2 C3 C4 132.1(2) . .
O2 C4 O1 125.1(3) . .
O2 C4 C3 117.4(2) . .
O1 C4 C3 117.5(2) . .

loop_
_geom_bond_atom_site_label_1
_geom_bond_atom_site_label_2
_geom_bond_distance
_geom_bond_site_symmetry_2
Cd1 N2 2.264(2) 4_575
Cd1 O1 2.2838(18) .
Cd1 O3 2.368(2) .
Cd1 O2 2.3752(19) 4_575
Cd1 Cl1 2.6004(7) .
Cd1 Cl1 2.6278(7) 3_565
Cl1 Cd1 2.6278(7) 3_565
O1 C4 1.262(3) .
O2 C4 1.261(3) .
O2 Cd1 2.3752(19) 4_676
O3 H3A 0.852(10) .
O3 H3B 0.856(10) .
N1 N2 1.331(3) .
N1 C1 1.333(3) .
N1 H1A 0.8600 .
N2 C3 1.337(3) .
N2 Cd1 2.264(2) 4_676
C1 C2 1.370(4) .
C1 H1B 0.9300 .
C2 C3 1.397(4) .
C2 H2B 0.9300 .
C3 C4 1.489(4) .
